data_7037999
loop_
_publ_author_name
'Kysliak, O.'
'Schnepf, A.'

_publ_section_title
;
 {Ge9[Si(SiMe3)3]2}(2-): a starting point for mixed substituted metalloid
 germanium clusters.
;
_journal_issue 6
_journal_name_full 'Dalton transactions (Cambridge, England : 2003)'
_journal_page_first 2404
_journal_page_last 2408
_journal_paper_doi 10.1039/c5dt04022a
_journal_volume 45
_journal_year 2016
_chemical_formula_moiety 'C18 H54 Ge9 Si8, 2(C18 H36 K N2 O6), 3(C4 H8 O)'
_chemical_formula_sum 'C66 H150 Ge9 K2 N4 O15 Si8'
_chemical_formula_weight 2196.12
_chemical_properties_physical 'Air-sensitive, Moisture-sensitive'
_space_group_crystal_system monoclinic
_space_group_IT_number 14
_space_group_name_Hall '-P 2yn'
_space_group_name_H-M_alt 'P 1 21/n 1'
_symmetry_space_group_name_Hall '-P 2yn'
_symmetry_space_group_name_H-M 'P 1 21/n 1'
_atom_sites_solution_hydrogens geom
_audit_creation_date 2015-12-01
_audit_creation_method
;
Olex2 1.2
(compiled 2015.09.30 svn.r3233 for OlexSys, GUI svn.r5103)
;
_audit_update_record
;
2015-12-01 deposited with the CCDC.
2015-12-14 downloaded from the CCDC.
;
_cell_angle_alpha 90
_cell_angle_beta 119.3980(10)
_cell_angle_gamma 90
_cell_formula_units_Z 4
_cell_length_a 28.3009(18)
_cell_length_b 14.6104(9)
_cell_length_c 28.7838(17)
_cell_measurement_reflns_used 9780
_cell_measurement_temperature 150
_cell_measurement_theta_max 26.281
_cell_measurement_theta_min 2.565
_cell_volume 10369.2(11)
_computing_cell_refinement 'SAINT v8.34A (Bruker, 2013)'
_computing_data_reduction 'SAINT v8.34A (Bruker, 2013)'
_computing_molecular_graphics 'Olex2 (Dolomanov et al., 2009)'
_computing_publication_material 'Olex2 (Dolomanov et al., 2009)'
_computing_structure_refinement 'ShelXL (Sheldrick, 2015)'
_diffrn_ambient_temperature 150.02
_diffrn_measured_fraction_theta_full 1.000
_diffrn_measured_fraction_theta_max 0.997
_diffrn_measurement_device_type 'Bruker P4'
_diffrn_measurement_method '\w scans'
_diffrn_radiation_monochromator graphite
_diffrn_radiation_type MoK\a
_diffrn_radiation_wavelength 0.71073
_diffrn_reflns_av_R_equivalents 0.0400
_diffrn_reflns_av_unetI/netI 0.0391
_diffrn_reflns_laue_measured_fraction_full 1.000
_diffrn_reflns_laue_measured_fraction_max 0.997
_diffrn_reflns_limit_h_max 35
_diffrn_reflns_limit_h_min -35
_diffrn_reflns_limit_k_max 18
_diffrn_reflns_limit_k_min -18
_diffrn_reflns_limit_l_max 35
_diffrn_reflns_limit_l_min -35
_diffrn_reflns_number 85281
_diffrn_reflns_point_group_measured_fraction_full 1.000
_diffrn_reflns_point_group_measured_fraction_max 0.997
_diffrn_reflns_theta_full 25.242
_diffrn_reflns_theta_max 26.362
_diffrn_reflns_theta_min 1.414
_exptl_absorpt_coefficient_mu 2.794
_exptl_absorpt_correction_T_max 0.7454
_exptl_absorpt_correction_T_min 0.5878
_exptl_absorpt_correction_type multi-scan
_exptl_absorpt_process_details
;
SADABS-2012/1 (Bruker,2012) was used for absorption correction.
wR2(int) was 0.0863 before and 0.0362 after correction.
The Ratio of minimum to maximum transmission is 0.7886.
The \l/2 correction factor is 0.0000.
;
_exptl_crystal_colour orange
_exptl_crystal_colour_primary orange
_exptl_crystal_density_diffrn 1.407
_exptl_crystal_description needle
_exptl_crystal_F_000 4528
_exptl_crystal_size_max 0.341
_exptl_crystal_size_mid 0.173
_exptl_crystal_size_min 0.136
_refine_diff_density_max 0.784
_refine_diff_density_min -0.771
_refine_diff_density_rms 0.081
_refine_ls_extinction_method none
_refine_ls_goodness_of_fit_ref 1.035
_refine_ls_hydrogen_treatment constr
_refine_ls_matrix_type full
_refine_ls_number_parameters 934
_refine_ls_number_reflns 21134
_refine_ls_number_restraints 11
_refine_ls_restrained_S_all 1.052
_refine_ls_R_factor_all 0.0554
_refine_ls_R_factor_gt 0.0360
_refine_ls_shift/su_max 0.002
_refine_ls_shift/su_mean 0.000
_refine_ls_structure_factor_coef Fsqd
_refine_ls_weighting_details 'w=1/[\s^2^(Fo^2^)+(0.0434P)^2^+6.2082P] where P=(Fo^2^+2Fc^2^)/3'
_refine_ls_weighting_scheme calc
_refine_ls_wR_factor_gt 0.0831
_refine_ls_wR_factor_ref 0.0899
_reflns_Friedel_coverage 0.000
_reflns_number_gt 16228
_reflns_number_total 21134
_reflns_threshold_expression 'I > 2\s(I)'
_cod_data_source_file c5dt04022a2.cif
_cod_data_source_block k9p21n
_cod_depositor_comments 'Adding full bibliography for 7037998--7038001.cif.'
_cod_database_code 7037999
_shelx_space_group_comment
;
The symmetry employed for this shelxl refinement is uniquely defined
by the following loop, which should always be used as a source of
symmetry information in preference to the above space-group names.
They are only intended as comments.
;
_olex2_refinement_description
;
1. Fixed Uiso
 At 1.2 times of:
  All C(H,H) groups, All C(H,H,H,H) groups
 At 1.5 times of:
  All C(H,H,H) groups
2. Restrained distances
 C301-C300
 1.6 with sigma of 0.01
 C301-C302
 1.54 with sigma of 0.02
 C310-C311
 1.54 with sigma of 0.02
 C322-C321 = C321-C320 = O320-C320 = O320-C323 = C323-C322
 1.54 with sigma of 0.02
 C123-C122 \\sim C121-C120 \\sim C125-C124
 with sigma of 0.02
3. Others
 Fixed Sof: O320(0.5) C320(0.5) H32A(0.5) H32B(0.5) C321(0.5) H32C(0.5)
 H32D(0.5) O330(0.5) C330(0.5) H33A(0.5) H33B(0.5) C331(0.5) H33C(0.5)
 H33D(0.5) H32E(0.5) H32F(0.5) H32G(0.5) H32H(0.5) H32K(0.5) H32L(0.5)
 H32I(0.5) H32J(0.5)
4.a Secondary CH2 refined with riding coordinates:
 C100(H10J,H10K), C101(H10L,H10M), C102(H10N,H10O), C103(H10P,H10Q), C104(H10R,
 H10S), C105(H10T,H10U), C110(H11J,H11K), C111(H11L,H11M), C112(H11N,H11O),
 C113(H11P,H11Q), C114(H11R,H11S), C115(H11T,H11U), C120(H12J,H12K), C121(H12L,
 H12M), C122(H12N,H12O), C123(H12P,H12Q), C124(H12R,H12S), C125(H12T,H12U),
 C200(H20J,H20K), C201(H20L,H20M), C202(H20N,H20O), C203(H20P,H20Q), C204(H20R,
 H20S), C205(H20T,H20U), C210(H21J,H21K), C211(H21L,H21M), C212(H21N,H21O),
 C213(H21P,H21Q), C214(H21R,H21S), C215(H21T,H21U), C220(H22J,H22K), C221(H22L,
 H22M), C222(H22N,H22O), C223(H22P,H22Q), C224(H22R,H22S), C225(H22T,H22U),
 C300(H30A,H30B), C301(H30C,H30D), C302(H30E,H30F), C303(H30G,H30H), C310(H31A,
 H31B), C311(H31C,H31D), C312(H31E,H31F), C313(H31G,H31H), C320(H32A,H32B),
 C321(H32C,H32D), C330(H33A,H33B), C331(H33C,H33D), C322(H32E,H32F), C322(H32G,
 H32H), C323(H32K,H32L), C323(H32I,H32J)
4.b Me refined with riding coordinates:
 C10A(H10A,H10B,H10C), C10C(H10D,H10E,H10F), C10B(H10G,H10H,H10I), C11A(H11A,
 H11B,H11C), C11C(H11D,H11E,H11F), C11B(H11G,H11H,H11I), C12A(H12A,H12B,H12C),
 C12C(H12D,H12E,H12F), C12B(H12G,H12H,H12I), C20A(H20A,H20B,H20C), C20C(H20D,
 H20E,H20F), C20B(H20G,H20H,H20I), C21B(H21A,H21B,H21C), C21A(H21D,H21E,H21F),
 C21C(H21G,H21H,H21I), C22A(H22A,H22B,H22C), C22C(H22D,H22E,H22F), C22B(H22G,
 H22H,H22I)
;
_shelx_shelxl_version_number 2014/7
_olex2_submission_special_instructions 'No special instructions were received'

loop_
_space_group_symop_operation_xyz
'x, y, z'
'-x+1/2, y+1/2, -z+1/2'
'-x, -y, -z'
'x-1/2, -y-1/2, z-1/2'

loop_
_atom_site_label
_atom_site_type_symbol
_atom_site_fract_x
_atom_site_fract_y
_atom_site_fract_z
_atom_site_U_iso_or_equiv
_atom_site_adp_type
_atom_site_occupancy
_atom_site_site_symmetry_order
_atom_site_calc_flag
_atom_site_refinement_flags_posn
_atom_site_refinement_flags_occupancy
_atom_site_disorder_assembly
_atom_site_disorder_group
Ge1 Ge 0.67579(2) 0.13622(2) -0.02380(2) 0.02607(8) Uani 1 1 d . . . .
Ge2 Ge 0.79797(2) 0.06968(2) 0.02858(2) 0.02449(8) Uani 1 1 d . . . .
Ge3 Ge 0.74025(2) 0.09278(2) 0.07293(2) 0.02531(8) Uani 1 1 d . . . .
Ge4 Ge 0.73471(2) 0.11916(2) -0.06752(2) 0.03008(9) Uani 1 1 d . . . .
Ge5 Ge 0.65976(2) -0.01859(2) 0.01199(2) 0.02689(8) Uani 1 1 d . . . .
Ge6 Ge 0.76410(2) -0.07455(2) 0.05650(2) 0.02620(8) Uani 1 1 d . . . .
Ge7 Ge 0.75991(2) -0.05537(2) -0.04509(2) 0.02839(8) Uani 1 1 d . . . .
Ge8 Ge 0.65553(2) 0.00105(3) -0.08968(2) 0.02994(9) Uani 1 1 d . . . .
Ge9 Ge 0.68910(2) -0.14454(2) -0.03156(2) 0.03460(9) Uani 1 1 d . . . .
Si1 Si 0.59035(4) 0.21566(6) -0.05987(3) 0.02489(19) Uani 1 1 d . . . .
Si2 Si 0.89468(3) 0.04839(6) 0.07154(3) 0.02215(18) Uani 1 1 d . . . .
Si10 Si 0.56584(4) 0.27563(7) -0.14417(4) 0.0363(2) Uani 1 1 d . . . .
Si11 Si 0.51698(4) 0.13048(7) -0.06687(4) 0.0358(2) Uani 1 1 d . . . .
Si12 Si 0.60557(4) 0.33826(7) -0.00145(4) 0.0354(2) Uani 1 1 d . . . .
Si20 Si 0.93260(4) 0.04853(7) 0.16448(3) 0.0314(2) Uani 1 1 d . . . .
Si21 Si 0.92520(4) -0.08321(6) 0.04780(3) 0.02571(19) Uani 1 1 d . . . .
Si22 Si 0.92455(4) 0.17826(7) 0.04596(4) 0.0362(2) Uani 1 1 d . . . .
C10A C 0.53389(19) 0.1861(3) -0.19692(14) 0.0589(12) Uani 1 1 d . . . .
H10A H 0.5024 0.1602 -0.1961 0.088 Uiso 1 1 calc R . . .
H10B H 0.5222 0.2136 -0.2319 0.088 Uiso 1 1 calc R . . .
H10C H 0.5603 0.1375 -0.1904 0.088 Uiso 1 1 calc R . . .
C10C C 0.51602(18) 0.3728(3) -0.16042(15) 0.0570(12) Uani 1 1 d . . . .
H10D H 0.5323 0.4203 -0.1330 0.085 Uiso 1 1 calc R . . .
H10E H 0.5069 0.3987 -0.1952 0.085 Uiso 1 1 calc R . . .
H10F H 0.4830 0.3497 -0.1615 0.085 Uiso 1 1 calc R . . .
C10B C 0.62557(17) 0.3230(3) -0.14724(17) 0.0618(13) Uani 1 1 d . . . .
H10G H 0.6430 0.3702 -0.1198 0.093 Uiso 1 1 calc R . . .
H10H H 0.6515 0.2737 -0.1410 0.093 Uiso 1 1 calc R . . .
H10I H 0.6135 0.3498 -0.1825 0.093 Uiso 1 1 calc R . . .
C11A C 0.51059(16) 0.0166(3) -0.09887(15) 0.0436(9) Uani 1 1 d . . . .
H11A H 0.5076 0.0251 -0.1340 0.065 Uiso 1 1 calc R . . .
H11B H 0.5427 -0.0205 -0.0764 0.065 Uiso 1 1 calc R . . .
H11C H 0.4781 -0.0147 -0.1030 0.065 Uiso 1 1 calc R . . .
C11C C 0.52281(19) 0.1171(3) 0.00033(16) 0.0555(11) Uani 1 1 d . . . .
H11D H 0.5261 0.1776 0.0164 0.083 Uiso 1 1 calc R . . .
H11E H 0.4904 0.0862 -0.0034 0.083 Uiso 1 1 calc R . . .
H11F H 0.5550 0.0805 0.0232 0.083 Uiso 1 1 calc R . . .
C11B C 0.45142(16) 0.1929(3) -0.1096(2) 0.0674(13) Uani 1 1 d . . . .
H11G H 0.4529 0.2535 -0.0943 0.101 Uiso 1 1 calc R . . .
H11H H 0.4461 0.1999 -0.1458 0.101 Uiso 1 1 calc R . . .
H11I H 0.4212 0.1579 -0.1110 0.101 Uiso 1 1 calc R . . .
C12A C 0.54234(17) 0.4021(3) -0.01615(15) 0.0539(11) Uani 1 1 d . . . .
H12A H 0.5164 0.3599 -0.0142 0.081 Uiso 1 1 calc R . . .
H12B H 0.5513 0.4511 0.0101 0.081 Uiso 1 1 calc R . . .
H12C H 0.5262 0.4286 -0.0520 0.081 Uiso 1 1 calc R . . .
C12C C 0.63599(16) 0.2963(3) 0.06904(13) 0.0464(10) Uani 1 1 d . . . .
H12D H 0.6694 0.2624 0.0785 0.070 Uiso 1 1 calc R . . .
H12E H 0.6444 0.3487 0.0931 0.070 Uiso 1 1 calc R . . .
H12F H 0.6101 0.2560 0.0724 0.070 Uiso 1 1 calc R . . .
C12B C 0.65372(18) 0.4217(3) -0.00561(17) 0.0548(11) Uani 1 1 d . . . .
H12G H 0.6873 0.3899 0.0019 0.082 Uiso 1 1 calc R . . .
H12H H 0.6370 0.4480 -0.0415 0.082 Uiso 1 1 calc R . . .
H12I H 0.6620 0.4706 0.0206 0.082 Uiso 1 1 calc R . . .
C20A C 0.89677(15) 0.1312(3) 0.18602(13) 0.0456(10) Uani 1 1 d . . . .
H20A H 0.8986 0.1927 0.1734 0.068 Uiso 1 1 calc R . . .
H20B H 0.8587 0.1128 0.1710 0.068 Uiso 1 1 calc R . . .
H20C H 0.9142 0.1315 0.2250 0.068 Uiso 1 1 calc R . . .
C20C C 0.92784(19) -0.0670(3) 0.18959(14) 0.0572(12) Uani 1 1 d . . . .
H20D H 0.9463 -0.1120 0.1789 0.086 Uiso 1 1 calc R . . .
H20E H 0.9451 -0.0656 0.2286 0.086 Uiso 1 1 calc R . . .
H20F H 0.8896 -0.0842 0.1745 0.086 Uiso 1 1 calc R . . .
C20B C 1.00593(16) 0.0824(4) 0.19801(15) 0.0617(13) Uani 1 1 d . . . .
H20G H 1.0093 0.1430 0.1854 0.092 Uiso 1 1 calc R . . .
H20H H 1.0205 0.0843 0.2367 0.092 Uiso 1 1 calc R . . .
H20I H 1.0263 0.0376 0.1895 0.092 Uiso 1 1 calc R . . .
C21B C 1.00063(14) -0.0977(3) 0.09241(15) 0.0433(9) Uani 1 1 d . . . .
H21A H 1.0195 -0.0434 0.0897 0.065 Uiso 1 1 calc R . . .
H21B H 1.0087 -0.1052 0.1294 0.065 Uiso 1 1 calc R . . .
H21C H 1.0129 -0.1519 0.0813 0.065 Uiso 1 1 calc R . . .
C21A C 0.89223(14) -0.1886(2) 0.05515(13) 0.0353(8) Uani 1 1 d . . . .
H21D H 0.8982 -0.1922 0.0916 0.053 Uiso 1 1 calc R . . .
H21E H 0.8532 -0.1863 0.0300 0.053 Uiso 1 1 calc R . . .
H21F H 0.9080 -0.2426 0.0477 0.053 Uiso 1 1 calc R . . .
C21C C 0.91412(16) -0.0754(3) -0.02157(13) 0.0415(9) Uani 1 1 d . . . .
H21G H 0.9315 -0.0199 -0.0251 0.062 Uiso 1 1 calc R . . .
H21H H 0.9299 -0.1292 -0.0292 0.062 Uiso 1 1 calc R . . .
H21I H 0.8751 -0.0730 -0.0469 0.062 Uiso 1 1 calc R . . .
C22A C 0.89633(18) 0.2826(3) 0.06157(18) 0.0559(11) Uani 1 1 d . . . .
H22A H 0.9088 0.2846 0.0999 0.084 Uiso 1 1 calc R . . .
H22B H 0.9088 0.3375 0.0512 0.084 Uiso 1 1 calc R . . .
H22C H 0.8566 0.2803 0.0417 0.084 Uiso 1 1 calc R . . .
C22C C 1.00017(17) 0.1921(3) 0.0796(2) 0.0679(13) Uani 1 1 d . . . .
H22D H 1.0150 0.1940 0.1184 0.102 Uiso 1 1 calc R . . .
H22E H 1.0160 0.1403 0.0704 0.102 Uiso 1 1 calc R . . .
H22F H 1.0090 0.2492 0.0678 0.102 Uiso 1 1 calc R . . .
C22B C 0.9004(2) 0.1754(3) -0.02724(17) 0.0643(13) Uani 1 1 d . . . .
H22G H 0.9150 0.1210 -0.0357 0.096 Uiso 1 1 calc R . . .
H22H H 0.8607 0.1732 -0.0469 0.096 Uiso 1 1 calc R . . .
H22I H 0.9129 0.2305 -0.0374 0.096 Uiso 1 1 calc R . . .
K1 K 0.76825(3) 0.53394(5) -0.18528(3) 0.03030(16) Uani 1 1 d . . . .
N1 N 0.75720(15) 0.5964(2) -0.09126(13) 0.0543(9) Uani 1 1 d . . . .
N2 N 0.77649(18) 0.4743(3) -0.28069(14) 0.0647(11) Uani 1 1 d . . . .
O10 O 0.66554(12) 0.5761(2) -0.19444(12) 0.0623(8) Uani 1 1 d . . . .
O11 O 0.67737(12) 0.5498(2) -0.28559(10) 0.0657(9) Uani 1 1 d . . . .
O12 O 0.81927(11) 0.69640(18) -0.13332(10) 0.0497(7) Uani 1 1 d . . . .
O13 O 0.84311(10) 0.62106(17) -0.20993(9) 0.0420(6) Uani 1 1 d . . . .
O14 O 0.79640(13) 0.4145(2) -0.10060(12) 0.0646(9) Uani 1 1 d . . . .
O15 O 0.78459(15) 0.3481(2) -0.19964(15) 0.0757(10) Uani 1 1 d . . . .
C100 C 0.7016(2) 0.5940(4) -0.1018(2) 0.0739(16) Uani 1 1 d . . . .
H10J H 0.6987 0.6303 -0.0742 0.089 Uiso 1 1 calc R . . .
H10K H 0.6916 0.5300 -0.0992 0.089 Uiso 1 1 calc R . . .
C101 C 0.6622(2) 0.6313(4) -0.1560(2) 0.0822(16) Uani 1 1 d . . . .
H10L H 0.6248 0.6299 -0.1613 0.099 Uiso 1 1 calc R . . .
H10M H 0.6714 0.6955 -0.1592 0.099 Uiso 1 1 calc R . . .
C102 C 0.62451(19) 0.5964(4) -0.2468(2) 0.0846(17) Uani 1 1 d . . . .
H10N H 0.6286 0.6602 -0.2559 0.101 Uiso 1 1 calc R . . .
H10O H 0.5885 0.5903 -0.2493 0.101 Uiso 1 1 calc R . . .
C103 C 0.62861(19) 0.5334(5) -0.2839(2) 0.0840(18) Uani 1 1 d . . . .
H10P H 0.6283 0.4696 -0.2725 0.101 Uiso 1 1 calc R . . .
H10Q H 0.5970 0.5417 -0.3199 0.101 Uiso 1 1 calc R . . .
C104 C 0.6771(2) 0.5007(5) -0.32760(17) 0.104(2) Uani 1 1 d . . . .
H10R H 0.6466 0.5219 -0.3620 0.124 Uiso 1 1 calc R . . .
H10S H 0.6718 0.4348 -0.3237 0.124 Uiso 1 1 calc R . . .
C105 C 0.7290(2) 0.5141(4) -0.32758(17) 0.092(2) Uani 1 1 d . . . .
H10T H 0.7260 0.4862 -0.3603 0.111 Uiso 1 1 calc R . . .
H10U H 0.7352 0.5806 -0.3288 0.111 Uiso 1 1 calc R . . .
C110 C 0.7779(2) 0.6904(4) -0.0778(2) 0.0783(16) Uani 1 1 d . . . .
H11J H 0.7848 0.7045 -0.0413 0.094 Uiso 1 1 calc R . . .
H11K H 0.7495 0.7331 -0.1026 0.094 Uiso 1 1 calc R . . .
C111 C 0.8287(2) 0.7075(4) -0.08023(18) 0.0824(18) Uani 1 1 d . . . .
H11L H 0.8417 0.7704 -0.0678 0.099 Uiso 1 1 calc R . . .
H11M H 0.8572 0.6642 -0.0563 0.099 Uiso 1 1 calc R . . .
C112 C 0.86568(17) 0.7210(3) -0.13696(16) 0.0526(11) Uani 1 1 d . . . .
H11N H 0.8962 0.6800 -0.1141 0.063 Uiso 1 1 calc R . . .
H11O H 0.8764 0.7845 -0.1242 0.063 Uiso 1 1 calc R . . .
C113 C 0.85388(17) 0.7135(3) -0.19342(16) 0.0491(10) Uani 1 1 d . . . .
H11P H 0.8221 0.7519 -0.2167 0.059 Uiso 1 1 calc R . . .
H11Q H 0.8854 0.7357 -0.1963 0.059 Uiso 1 1 calc R . . .
C114 C 0.8380(2) 0.6084(3) -0.26121(17) 0.0602(12) Uani 1 1 d . . . .
H11R H 0.8717 0.6280 -0.2607 0.072 Uiso 1 1 calc R . . .
H11S H 0.8076 0.6459 -0.2879 0.072 Uiso 1 1 calc R . . .
C115 C 0.8275(2) 0.5087(3) -0.27585(19) 0.0698(15) Uani 1 1 d . . . .
H11T H 0.8269 0.4990 -0.3102 0.084 Uiso 1 1 calc R . . .
H11U H 0.8579 0.4723 -0.2484 0.084 Uiso 1 1 calc R . . .
C120 C 0.7898(2) 0.5352(4) -0.04792(17) 0.0809(17) Uani 1 1 d D . . .
H12J H 0.7826 0.5476 -0.0181 0.097 Uiso 1 1 calc R . . .
H12K H 0.8286 0.5488 -0.0351 0.097 Uiso 1 1 calc R . . .
C121 C 0.7800(2) 0.4353(4) -0.06190(19) 0.0854(18) Uani 1 1 d D . . .
H12L H 0.8010 0.3977 -0.0295 0.102 Uiso 1 1 calc R . . .
H12M H 0.7410 0.4210 -0.0766 0.102 Uiso 1 1 calc R . . .
C122 C 0.7837(2) 0.3234(4) -0.1186(2) 0.0901(19) Uani 1 1 d D . . .
H12N H 0.7439 0.3166 -0.1406 0.108 Uiso 1 1 calc R . . .
H12O H 0.7963 0.2818 -0.0876 0.108 Uiso 1 1 calc R . . .
C123 C 0.8098(3) 0.2981(3) -0.1505(3) 0.105(2) Uani 1 1 d D . . .
H12P H 0.8490 0.3128 -0.1304 0.126 Uiso 1 1 calc R . . .
H12Q H 0.8059 0.2316 -0.1579 0.126 Uiso 1 1 calc R . . .
C124 C 0.8086(3) 0.3280(4) -0.2316(3) 0.110(3) Uani 1 1 d D . . .
H12R H 0.8090 0.2610 -0.2367 0.133 Uiso 1 1 calc R . . .
H12S H 0.8465 0.3503 -0.2140 0.133 Uiso 1 1 calc R . . .
C125 C 0.7760(3) 0.3744(4) -0.2847(3) 0.109(3) Uani 1 1 d D . . .
H12T H 0.7908 0.3567 -0.3083 0.131 Uiso 1 1 calc R . . .
H12U H 0.7381 0.3525 -0.3014 0.131 Uiso 1 1 calc R . . .
K2 K 0.72442(3) 0.02440(4) 0.30127(2) 0.02400(14) Uani 1 1 d . . . .
N3 N 0.75396(11) -0.07153(19) 0.22653(10) 0.0306(6) Uani 1 1 d . . . .
N4 N 0.69580(11) 0.12236(17) 0.37579(9) 0.0263(6) Uani 1 1 d . . . .
O20 O 0.65882(9) 0.04861(15) 0.19050(8) 0.0300(5) Uani 1 1 d . . . .
O21 O 0.64493(9) 0.16379(15) 0.26135(8) 0.0301(5) Uani 1 1 d . . . .
O22 O 0.72905(9) -0.16677(14) 0.30116(8) 0.0315(5) Uani 1 1 d . . . .
O23 O 0.68217(10) -0.07623(15) 0.35650(8) 0.0320(5) Uani 1 1 d . . . .
O24 O 0.82873(9) 0.05364(16) 0.31113(9) 0.0343(5) Uani 1 1 d . . . .
O25 O 0.80666(9) 0.11508(15) 0.39224(8) 0.0330(5) Uani 1 1 d . . . .
C200 C 0.70760(15) -0.0651(2) 0.17164(13) 0.0375(9) Uani 1 1 d . . . .
H20J H 0.6799 -0.1107 0.1674 0.045 Uiso 1 1 calc R . . .
H20K H 0.7203 -0.0811 0.1462 0.045 Uiso 1 1 calc R . . .
C201 C 0.68152(16) 0.0274(3) 0.15742(13) 0.0378(9) Uani 1 1 d . . . .
H20L H 0.7089 0.0742 0.1622 0.045 Uiso 1 1 calc R . . .
H20M H 0.6527 0.0280 0.1196 0.045 Uiso 1 1 calc R . . .
C202 C 0.62887(14) 0.1313(2) 0.17385(12) 0.0346(8) Uani 1 1 d . . . .
H20N H 0.6004 0.1264 0.1360 0.042 Uiso 1 1 calc R . . .
H20O H 0.6532 0.1825 0.1772 0.042 Uiso 1 1 calc R . . .
C203 C 0.60350(15) 0.1491(3) 0.20761(12) 0.0403(9) Uani 1 1 d . . . .
H20P H 0.5798 0.2037 0.1943 0.048 Uiso 1 1 calc R . . .
H20Q H 0.5809 0.0961 0.2059 0.048 Uiso 1 1 calc R . . .
C204 C 0.62179(15) 0.1927(3) 0.29295(13) 0.0406(9) Uani 1 1 d . . . .
H20R H 0.5959 0.1460 0.2917 0.049 Uiso 1 1 calc R . . .
H20S H 0.6018 0.2508 0.2787 0.049 Uiso 1 1 calc R . . .
C205 C 0.66595(15) 0.2064(2) 0.34952(12) 0.0369(9) Uani 1 1 d . . . .
H20T H 0.6920 0.2522 0.3499 0.044 Uiso 1 1 calc R . . .
H20U H 0.6497 0.2318 0.3704 0.044 Uiso 1 1 calc R . . .
C210 C 0.76557(16) -0.1682(2) 0.24224(15) 0.0411(9) Uani 1 1 d . . . .
H21J H 0.8024 -0.1729 0.2734 0.049 Uiso 1 1 calc R . . .
H21K H 0.7654 -0.2030 0.2126 0.049 Uiso 1 1 calc R . . .
C211 C 0.72613(16) -0.2114(2) 0.25597(14) 0.0393(9) Uani 1 1 d . . . .
H21L H 0.6889 -0.2062 0.2253 0.047 Uiso 1 1 calc R . . .
H21M H 0.7347 -0.2771 0.2638 0.047 Uiso 1 1 calc R . . .
C212 C 0.69555(16) -0.2113(2) 0.31809(13) 0.0373(8) Uani 1 1 d . . . .
H21N H 0.7054 -0.2769 0.3248 0.045 Uiso 1 1 calc R . . .
H21O H 0.6571 -0.2070 0.2898 0.045 Uiso 1 1 calc R . . .
C213 C 0.70282(16) -0.1669(2) 0.36806(13) 0.0367(8) Uani 1 1 d . . . .
H21P H 0.6833 -0.2025 0.3827 0.044 Uiso 1 1 calc R . . .
H21Q H 0.7418 -0.1656 0.3951 0.044 Uiso 1 1 calc R . . .
C214 C 0.68260(16) -0.0347(2) 0.40149(13) 0.0372(9) Uani 1 1 d . . . .
H21R H 0.7200 -0.0341 0.4320 0.045 Uiso 1 1 calc R . . .
H21S H 0.6595 -0.0703 0.4119 0.045 Uiso 1 1 calc R . . .
C215 C 0.66157(15) 0.0619(2) 0.38753(13) 0.0347(8) Uani 1 1 d . . . .
H21T H 0.6247 0.0602 0.3561 0.042 Uiso 1 1 calc R . . .
H21U H 0.6584 0.0880 0.4176 0.042 Uiso 1 1 calc R . . .
C220 C 0.80154(15) -0.0266(3) 0.22904(14) 0.0410(9) Uani 1 1 d . . . .
H22J H 0.7902 0.0325 0.2098 0.049 Uiso 1 1 calc R . . .
H22K H 0.8158 -0.0654 0.2105 0.049 Uiso 1 1 calc R . . .
C221 C 0.84665(16) -0.0091(3) 0.28548(16) 0.0456(10) Uani 1 1 d . . . .
H22L H 0.8574 -0.0674 0.3056 0.055 Uiso 1 1 calc R . . .
H22M H 0.8787 0.0162 0.2847 0.055 Uiso 1 1 calc R . . .
C222 C 0.86978(14) 0.0698(3) 0.36481(14) 0.0418(9) Uani 1 1 d . . . .
H22N H 0.9040 0.0873 0.3657 0.050 Uiso 1 1 calc R . . .
H22O H 0.8764 0.0132 0.3860 0.050 Uiso 1 1 calc R . . .
C223 C 0.85221(15) 0.1447(3) 0.38830(14) 0.0389(9) Uani 1 1 d . . . .
H22P H 0.8822 0.1608 0.4241 0.047 Uiso 1 1 calc R . . .
H22Q H 0.8426 0.1999 0.3654 0.047 Uiso 1 1 calc R . . .
C224 C 0.78992(15) 0.1835(2) 0.41694(13) 0.0382(9) Uani 1 1 d . . . .
H22R H 0.7768 0.2384 0.3939 0.046 Uiso 1 1 calc R . . .
H22S H 0.8211 0.2017 0.4516 0.046 Uiso 1 1 calc R . . .
C225 C 0.74557(14) 0.1458(2) 0.42535(12) 0.0326(8) Uani 1 1 d . . . .
H22T H 0.7591 0.0901 0.4477 0.039 Uiso 1 1 calc R . . .
H22U H 0.7365 0.1913 0.4452 0.039 Uiso 1 1 calc R . . .
O300 O 0.4691(3) 0.0863(7) 0.2305(4) 0.242(5) Uani 1 1 d . . . .
C300 C 0.4917(5) 0.0293(8) 0.2784(5) 0.254(9) Uani 1 1 d D . . .
H30A H 0.4647 -0.0129 0.2791 0.305 Uiso 1 1 calc R . . .
H30B H 0.5243 -0.0052 0.2841 0.305 Uiso 1 1 calc R . . .
C301 C 0.5045(5) 0.1048(7) 0.3144(3) 0.177(5) Uani 1 1 d D . . .
H30C H 0.4992 0.0847 0.3443 0.213 Uiso 1 1 calc R . . .
H30D H 0.5435 0.1190 0.3294 0.213 Uiso 1 1 calc R . . .
C302 C 0.4760(5) 0.1839(6) 0.2943(4) 0.166(4) Uani 1 1 d D . . .
H30E H 0.5010 0.2368 0.3047 0.199 Uiso 1 1 calc R . . .
H30F H 0.4506 0.1936 0.3082 0.199 Uiso 1 1 calc R . . .
C303 C 0.4470(4) 0.1752(7) 0.2383(4) 0.181(4) Uani 1 1 d . . . .
H30G H 0.4547 0.2266 0.2207 0.217 Uiso 1 1 calc R . . .
H30H H 0.4074 0.1715 0.2248 0.217 Uiso 1 1 calc R . . .
O310 O 1.0367(7) -0.3937(9) 0.0679(6) 0.357(8) Uani 1 1 d . . . .
C310 C 0.9792(8) -0.3861(10) 0.0365(7) 0.292(13) Uani 1 1 d D . . .
H31A H 0.9659 -0.3276 0.0432 0.350 Uiso 1 1 calc R . . .
H31B H 0.9667 -0.3921 -0.0020 0.350 Uiso 1 1 calc R . . .
C311 C 0.9632(5) -0.4607(8) 0.0558(5) 0.197(5) Uani 1 1 d D . . .
H31C H 0.9320 -0.4918 0.0260 0.237 Uiso 1 1 calc R . . .
H31D H 0.9521 -0.4396 0.0817 0.237 Uiso 1 1 calc R . . .
C312 C 1.0085(4) -0.5236(6) 0.0815(5) 0.187(5) Uani 1 1 d . . . .
H31E H 1.0122 -0.5449 0.1158 0.225 Uiso 1 1 calc R . . .
H31F H 1.0023 -0.5776 0.0585 0.225 Uiso 1 1 calc R . . .
C313 C 1.0563(5) -0.4774(10) 0.0906(6) 0.247(7) Uani 1 1 d . . . .
H31G H 1.0822 -0.4716 0.1292 0.296 Uiso 1 1 calc R . . .
H31H H 1.0742 -0.5092 0.0731 0.296 Uiso 1 1 calc R . . .
O320 O 0.4461(5) 0.2842(9) 0.0554(5) 0.144(4) Uiso 0.5 1 d D P A 1
C320 C 0.4252(6) 0.3507(10) 0.0763(5) 0.112(4) Uiso 0.5 1 d D P A 1
H32A H 0.4173 0.4066 0.0542 0.135 Uiso 0.5 1 calc R P A 1
H32B H 0.3902 0.3276 0.0714 0.135 Uiso 0.5 1 calc R P A 1
C321 C 0.4546(7) 0.3750(13) 0.1261(6) 0.139(6) Uiso 0.5 1 d D P A 1
H32C H 0.4439 0.3385 0.1485 0.167 Uiso 0.5 1 calc R P A 1
H32D H 0.4482 0.4404 0.1301 0.167 Uiso 0.5 1 calc R P A 1
O330 O 0.4853(4) 0.3026(6) 0.1593(3) 0.103(3) Uiso 0.5 1 d . P A 2
C330 C 0.4547(6) 0.2396(10) 0.1193(5) 0.107(4) Uiso 0.5 1 d . P A 2
H33A H 0.4596 0.1765 0.1335 0.129 Uiso 0.5 1 calc R P A 2
H33B H 0.4157 0.2555 0.1006 0.129 Uiso 0.5 1 calc R P A 2
C331 C 0.4735(9) 0.2485(14) 0.0923(8) 0.163(7) Uiso 0.5 1 d . P A 2
H33C H 0.4456 0.2313 0.0556 0.196 Uiso 0.5 1 calc R P A 2
H33D H 0.5034 0.2039 0.1038 0.196 Uiso 0.5 1 calc R P A 2
C322 C 0.5094(5) 0.3612(7) 0.1432(4) 0.173(4) Uani 1 1 d D . . .
H32E H 0.5257 0.3094 0.1683 0.207 Uiso 0.5 1 calc R P A 1
H32F H 0.5319 0.4170 0.1570 0.207 Uiso 0.5 1 calc R P A 1
H32G H 0.5493 0.3572 0.1663 0.207 Uiso 0.5 1 calc R P A 2
H32H H 0.4979 0.4243 0.1451 0.207 Uiso 0.5 1 calc R P A 2
C323 C 0.4949(7) 0.3394(9) 0.0894(5) 0.324(11) Uani 1 1 d D . . .
H32K H 0.5265 0.3359 0.0835 0.389 Uiso 0.5 1 calc R P A 2
H32L H 0.4669 0.3807 0.0629 0.389 Uiso 0.5 1 calc R P A 2
H32I H 0.5262 0.3073 0.0905 0.389 Uiso 0.5 1 calc R P A 1
H32J H 0.4910 0.3981 0.0706 0.389 Uiso 0.5 1 calc R P A 1

loop_
_atom_site_aniso_label
_atom_site_aniso_U_11
_atom_site_aniso_U_22
_atom_site_aniso_U_33
_atom_site_aniso_U_23
_atom_site_aniso_U_13
_atom_site_aniso_U_12
Ge1 0.02504(19) 0.03019(19) 0.02422(16) 0.00607(14) 0.01304(14) 0.00856(14)
Ge2 0.01892(17) 0.03301(19) 0.02298(16) 0.00278(14) 0.01139(13) -0.00002(14)
Ge3 0.02476(19) 0.03190(19) 0.02033(16) -0.00238(13) 0.01188(14) 0.00147(14)
Ge4 0.0317(2) 0.0358(2) 0.02772(17) 0.01122(15) 0.01843(15) 0.00436(16)
Ge5 0.02168(18) 0.0350(2) 0.02641(17) 0.00294(14) 0.01365(14) -0.00127(15)
Ge6 0.02603(19) 0.02743(18) 0.02546(16) 0.00808(14) 0.01289(14) 0.00513(14)
Ge7 0.0289(2) 0.0346(2) 0.02518(17) -0.00049(14) 0.01601(15) 0.00608(15)
Ge8 0.02480(19) 0.0415(2) 0.01975(16) -0.00073(14) 0.00798(14) 0.00224(16)
Ge9 0.0374(2) 0.02541(19) 0.0398(2) -0.00488(15) 0.01805(17) -0.00525(16)
Si1 0.0228(5) 0.0252(5) 0.0250(4) 0.0029(3) 0.0105(4) 0.0046(4)
Si2 0.0191(4) 0.0261(5) 0.0230(4) -0.0021(3) 0.0117(3) -0.0009(4)
Si10 0.0354(6) 0.0416(6) 0.0291(5) 0.0097(4) 0.0136(4) 0.0094(5)
Si11 0.0264(5) 0.0366(6) 0.0455(6) 0.0007(4) 0.0185(4) 0.0016(4)
Si12 0.0385(6) 0.0299(5) 0.0338(5) -0.0006(4) 0.0146(4) 0.0067(4)
Si20 0.0250(5) 0.0432(6) 0.0231(4) -0.0058(4) 0.0096(4) 0.0071(4)
Si21 0.0232(5) 0.0289(5) 0.0273(4) -0.0054(4) 0.0142(4) -0.0005(4)
Si22 0.0340(6) 0.0294(5) 0.0567(6) 0.0000(5) 0.0311(5) -0.0033(4)
C10A 0.073(3) 0.063(3) 0.0298(19) 0.0022(19) 0.017(2) 0.013(2)
C10C 0.065(3) 0.061(3) 0.040(2) 0.021(2) 0.022(2) 0.031(2)
C10B 0.049(3) 0.076(3) 0.061(3) 0.035(2) 0.027(2) 0.007(2)
C11A 0.037(2) 0.043(2) 0.048(2) -0.0080(18) 0.0190(18) -0.0104(18)
C11C 0.072(3) 0.053(3) 0.067(3) -0.005(2) 0.053(2) -0.008(2)
C11B 0.030(2) 0.059(3) 0.103(4) 0.009(3) 0.025(2) 0.008(2)
C12A 0.059(3) 0.050(3) 0.047(2) -0.0045(19) 0.021(2) 0.025(2)
C12C 0.049(2) 0.051(2) 0.0349(19) -0.0049(17) 0.0172(18) 0.0090(19)
C12B 0.057(3) 0.039(2) 0.061(3) -0.006(2) 0.023(2) -0.009(2)
C20A 0.038(2) 0.068(3) 0.0299(18) -0.0093(18) 0.0156(16) 0.016(2)
C20C 0.079(3) 0.060(3) 0.0284(19) 0.0080(18) 0.023(2) 0.014(2)
C20B 0.032(2) 0.105(4) 0.041(2) -0.026(2) 0.0129(18) 0.003(2)
C21B 0.028(2) 0.045(2) 0.052(2) -0.0080(18) 0.0160(17) 0.0066(17)
C21A 0.037(2) 0.0311(19) 0.0411(19) -0.0053(15) 0.0215(17) 0.0001(16)
C21C 0.050(2) 0.047(2) 0.0380(19) -0.0102(17) 0.0300(18) -0.0057(19)
C22A 0.064(3) 0.028(2) 0.093(3) 0.000(2) 0.052(3) 0.001(2)
C22C 0.040(3) 0.063(3) 0.113(4) 0.002(3) 0.047(3) -0.013(2)
C22B 0.090(4) 0.054(3) 0.074(3) 0.021(2) 0.061(3) 0.001(3)
K1 0.0370(4) 0.0291(4) 0.0234(3) -0.0025(3) 0.0138(3) -0.0062(3)
N1 0.068(3) 0.063(2) 0.0420(19) -0.0217(17) 0.0348(18) -0.0265(19)
N2 0.097(3) 0.067(3) 0.057(2) -0.0287(19) 0.058(2) -0.033(2)
O10 0.0473(19) 0.071(2) 0.071(2) -0.0006(17) 0.0303(16) 0.0039(16)
O11 0.0490(19) 0.097(3) 0.0353(15) 0.0080(15) 0.0085(13) -0.0184(17)
O12 0.0512(17) 0.0531(17) 0.0524(16) -0.0247(13) 0.0312(14) -0.0245(14)
O13 0.0525(17) 0.0401(15) 0.0453(14) -0.0040(12) 0.0333(13) -0.0110(12)
O14 0.065(2) 0.067(2) 0.070(2) 0.0353(17) 0.0400(17) 0.0091(16)
O15 0.103(3) 0.0342(17) 0.135(3) 0.0000(19) 0.093(3) 0.0030(17)
C100 0.091(4) 0.075(4) 0.093(4) -0.034(3) 0.074(3) -0.032(3)
C101 0.080(4) 0.082(4) 0.117(5) -0.008(3) 0.074(4) 0.001(3)
C102 0.036(3) 0.099(4) 0.102(4) 0.022(4) 0.022(3) 0.009(3)
C103 0.029(3) 0.129(5) 0.066(3) 0.019(3) 0.001(2) -0.013(3)
C104 0.098(5) 0.171(7) 0.026(2) -0.016(3) 0.018(3) -0.062(4)
C105 0.108(5) 0.142(6) 0.032(2) -0.020(3) 0.038(3) -0.049(4)
C110 0.101(4) 0.080(4) 0.082(3) -0.052(3) 0.067(3) -0.045(3)
C111 0.101(4) 0.097(4) 0.066(3) -0.056(3) 0.054(3) -0.064(3)
C112 0.048(3) 0.052(3) 0.059(3) -0.016(2) 0.027(2) -0.025(2)
C113 0.050(3) 0.041(2) 0.066(3) -0.005(2) 0.037(2) -0.0166(19)
C114 0.078(3) 0.066(3) 0.062(3) -0.004(2) 0.054(3) -0.017(3)
C115 0.104(4) 0.073(3) 0.070(3) -0.024(3) 0.072(3) -0.021(3)
C120 0.091(4) 0.113(5) 0.038(2) -0.007(3) 0.031(3) -0.028(4)
C121 0.092(4) 0.123(5) 0.058(3) 0.056(3) 0.049(3) 0.029(4)
C122 0.097(4) 0.061(4) 0.150(5) 0.055(4) 0.091(4) 0.027(3)
C123 0.127(5) 0.041(3) 0.201(7) 0.059(4) 0.122(5) 0.039(3)
C124 0.173(7) 0.043(3) 0.208(8) -0.023(4) 0.164(7) -0.007(4)
C125 0.179(7) 0.079(4) 0.142(6) -0.073(4) 0.136(6) -0.063(4)
K2 0.0285(4) 0.0226(3) 0.0241(3) -0.0001(3) 0.0154(3) -0.0018(3)
N3 0.0363(17) 0.0304(16) 0.0338(15) -0.0015(12) 0.0239(13) 0.0002(13)
N4 0.0337(16) 0.0234(14) 0.0242(13) -0.0027(11) 0.0160(12) -0.0044(12)
O20 0.0378(14) 0.0334(13) 0.0234(11) 0.0026(9) 0.0185(10) 0.0031(10)
O21 0.0310(13) 0.0344(13) 0.0248(11) -0.0027(9) 0.0135(10) 0.0049(10)
O22 0.0428(14) 0.0229(12) 0.0327(12) -0.0025(9) 0.0216(11) -0.0076(10)
O23 0.0472(15) 0.0258(12) 0.0288(11) 0.0014(9) 0.0230(11) -0.0055(11)
O24 0.0290(13) 0.0395(14) 0.0366(13) -0.0021(11) 0.0179(11) -0.0026(11)
O25 0.0346(14) 0.0335(13) 0.0335(12) -0.0063(10) 0.0187(11) -0.0116(11)
C200 0.051(2) 0.038(2) 0.0331(18) -0.0103(15) 0.0279(17) -0.0010(17)
C201 0.050(2) 0.046(2) 0.0273(17) 0.0025(15) 0.0267(17) 0.0057(18)
C202 0.039(2) 0.038(2) 0.0211(16) 0.0040(14) 0.0101(15) 0.0054(16)
C203 0.035(2) 0.051(2) 0.0278(17) -0.0006(16) 0.0097(15) 0.0121(18)
C204 0.048(2) 0.042(2) 0.0364(19) 0.0019(16) 0.0239(18) 0.0175(18)
C205 0.057(2) 0.0280(19) 0.0322(18) -0.0043(14) 0.0272(17) 0.0084(17)
C210 0.053(2) 0.032(2) 0.049(2) -0.0002(17) 0.0334(19) 0.0105(18)
C211 0.059(3) 0.0259(19) 0.044(2) -0.0046(15) 0.0338(19) -0.0021(17)
C212 0.057(2) 0.0218(18) 0.0419(19) 0.0009(15) 0.0307(18) -0.0066(17)
C213 0.053(2) 0.0271(19) 0.0348(18) 0.0045(15) 0.0248(17) -0.0084(17)
C214 0.053(2) 0.038(2) 0.0332(18) -0.0024(15) 0.0300(17) -0.0115(17)
C215 0.039(2) 0.039(2) 0.0358(18) -0.0075(15) 0.0260(16) -0.0047(16)
C220 0.048(2) 0.044(2) 0.048(2) -0.0042(17) 0.0377(19) 0.0000(18)
C221 0.039(2) 0.051(2) 0.060(2) -0.0059(19) 0.035(2) -0.0017(19)
C222 0.027(2) 0.051(2) 0.043(2) -0.0003(18) 0.0146(17) -0.0094(17)
C223 0.035(2) 0.043(2) 0.0373(19) -0.0071(16) 0.0167(16) -0.0158(17)
C224 0.046(2) 0.036(2) 0.0332(18) -0.0104(15) 0.0192(17) -0.0130(17)
C225 0.042(2) 0.0333(19) 0.0253(16) -0.0069(14) 0.0182(15) -0.0084(16)
O300 0.126(6) 0.249(10) 0.282(10) -0.138(9) 0.045(6) 0.002(6)
C300 0.199(13) 0.156(11) 0.208(12) -0.026(10) -0.054(10) -0.016(9)
C301 0.276(13) 0.104(7) 0.110(6) -0.017(6) 0.063(7) -0.019(8)
C302 0.257(13) 0.093(7) 0.181(10) -0.051(7) 0.134(10) -0.022(7)
C303 0.195(11) 0.143(9) 0.194(11) 0.004(8) 0.088(9) 0.051(8)
O310 0.381(19) 0.178(11) 0.46(2) 0.072(11) 0.169(17) -0.072(11)
C310 0.50(3) 0.166(12) 0.40(2) 0.192(15) 0.37(3) 0.231(18)
C311 0.189(12) 0.155(10) 0.236(13) 0.022(9) 0.096(10) 0.053(9)
C312 0.152(9) 0.090(6) 0.285(14) 0.035(7) 0.080(9) -0.019(7)
C313 0.173(12) 0.215(14) 0.332(18) 0.156(13) 0.108(12) 0.013(11)
C322 0.223(12) 0.136(8) 0.160(9) -0.009(7) 0.095(9) -0.041(8)
C323 0.67(4) 0.220(15) 0.280(16) -0.012(13) 0.38(2) -0.069(19)

loop_
_atom_type_symbol
_atom_type_description
_atom_type_scat_dispersion_real
_atom_type_scat_dispersion_imag
_atom_type_scat_source
C C 0.0033 0.0016 'International Tables Vol C Tables 4.2.6.8 and 6.1.1.4'
H H 0.0000 0.0000 'International Tables Vol C Tables 4.2.6.8 and 6.1.1.4'
Ge Ge 0.1547 1.8001 'International Tables Vol C Tables 4.2.6.8 and 6.1.1.4'
K K 0.2009 0.2494 'International Tables Vol C Tables 4.2.6.8 and 6.1.1.4'
N N 0.0061 0.0033 'International Tables Vol C Tables 4.2.6.8 and 6.1.1.4'
O O 0.0106 0.0060 'International Tables Vol C Tables 4.2.6.8 and 6.1.1.4'
Si Si 0.0817 0.0704 'International Tables Vol C Tables 4.2.6.8 and 6.1.1.4'

loop_
_geom_angle_atom_site_label_1
_geom_angle_atom_site_label_2
_geom_angle_atom_site_label_3
_geom_angle
Ge3 Ge1 Ge5 61.575(13)
Ge3 Ge1 Ge8 113.017(16)
Ge4 Ge1 Ge3 102.957(16)
Ge4 Ge1 Ge5 113.089(16)
Ge4 Ge1 Ge8 61.880(14)
Ge8 Ge1 Ge5 67.141(14)
Si1 Ge1 Ge3 128.27(2)
Si1 Ge1 Ge4 126.59(2)
Si1 Ge1 Ge5 104.77(3)
Si1 Ge1 Ge8 103.66(2)
Ge3 Ge2 Ge4 102.988(16)
Ge3 Ge2 Ge6 61.767(13)
Ge3 Ge2 Ge7 113.077(16)
Ge4 Ge2 Ge6 113.293(16)
Ge4 Ge2 Ge7 61.679(14)
Ge7 Ge2 Ge6 67.318(14)
Si2 Ge2 Ge3 127.46(2)
Si2 Ge2 Ge4 127.52(2)
Si2 Ge2 Ge6 103.61(2)
Si2 Ge2 Ge7 103.87(2)
Ge1 Ge3 Ge5 60.458(13)
Ge1 Ge3 Ge6 98.269(14)
Ge2 Ge3 Ge1 77.074(14)
Ge2 Ge3 Ge5 98.163(15)
Ge2 Ge3 Ge6 60.215(13)
Ge6 Ge3 Ge5 61.577(13)
Ge1 Ge4 Ge2 76.903(14)
Ge1 Ge4 Ge7 97.899(15)
Ge1 Ge4 Ge8 60.037(14)
Ge2 Ge4 Ge7 60.012(13)
Ge2 Ge4 Ge8 97.878(15)
Ge7 Ge4 Ge8 61.606(14)
Ge1 Ge5 Ge3 57.966(13)
Ge1 Ge5 Ge6 95.042(15)
Ge1 Ge5 Ge8 56.164(12)
Ge3 Ge5 Ge6 59.137(13)
Ge3 Ge5 Ge8 101.834(15)
Ge6 Ge5 Ge8 90.153(14)
Ge9 Ge5 Ge1 105.418(16)
Ge9 Ge5 Ge3 112.517(17)
Ge9 Ge5 Ge6 58.541(13)
Ge9 Ge5 Ge8 56.046(13)
Ge2 Ge6 Ge3 58.018(13)
Ge2 Ge6 Ge5 95.223(15)
Ge2 Ge6 Ge7 56.309(12)
Ge3 Ge6 Ge5 59.286(12)
Ge3 Ge6 Ge7 101.823(14)
Ge5 Ge6 Ge7 89.906(13)
Ge9 Ge6 Ge2 105.494(15)
Ge9 Ge6 Ge3 112.494(16)
Ge9 Ge6 Ge5 58.367(13)
Ge9 Ge6 Ge7 55.872(13)
Ge2 Ge7 Ge4 58.309(13)
Ge2 Ge7 Ge6 56.373(12)
Ge2 Ge7 Ge8 95.253(15)
Ge4 Ge7 Ge6 102.334(14)
Ge4 Ge7 Ge8 59.292(13)
Ge8 Ge7 Ge6 90.139(14)
Ge9 Ge7 Ge2 105.900(16)
Ge9 Ge7 Ge4 112.870(17)
Ge9 Ge7 Ge6 56.267(12)
Ge9 Ge7 Ge8 58.450(14)
Ge1 Ge8 Ge4 58.084(13)
Ge1 Ge8 Ge5 56.696(12)
Ge1 Ge8 Ge7 94.982(15)
Ge4 Ge8 Ge5 102.231(14)
Ge4 Ge8 Ge7 59.102(14)
Ge7 Ge8 Ge5 89.802(13)
Ge9 Ge8 Ge1 105.902(16)
Ge9 Ge8 Ge4 112.477(17)
Ge9 Ge8 Ge5 56.063(13)
Ge9 Ge8 Ge7 58.209(14)
Ge5 Ge9 Ge6 63.092(14)
Ge7 Ge9 Ge5 99.926(16)
Ge7 Ge9 Ge6 67.861(14)
Ge7 Ge9 Ge8 63.341(14)
Ge8 Ge9 Ge5 67.891(14)
Ge8 Ge9 Ge6 99.970(16)
Si10 Si1 Ge1 110.54(4)
Si10 Si1 Si11 108.08(5)
Si10 Si1 Si12 108.28(5)
Si11 Si1 Ge1 116.14(4)
Si11 Si1 Si12 108.07(5)
Si12 Si1 Ge1 105.45(4)
Si20 Si2 Ge2 110.76(4)
Si21 Si2 Ge2 116.44(4)
Si21 Si2 Si20 107.81(5)
Si22 Si2 Ge2 103.24(4)
Si22 Si2 Si20 108.97(5)
Si22 Si2 Si21 109.40(5)
C10A Si10 Si1 111.06(14)
C10A Si10 C10C 108.7(2)
C10A Si10 C10B 108.0(2)
C10C Si10 Si1 110.05(13)
C10B Si10 Si1 111.89(13)
C10B Si10 C10C 107.0(2)
C11A Si11 Si1 112.53(13)
C11A Si11 C11C 110.79(19)
C11A Si11 C11B 106.5(2)
C11C Si11 Si1 110.02(14)
C11C Si11 C11B 106.6(2)
C11B Si11 Si1 110.24(15)
C12A Si12 Si1 113.51(14)
C12A Si12 C12C 106.69(18)
C12A Si12 C12B 107.8(2)
C12C Si12 Si1 110.55(13)
C12B Si12 Si1 109.50(14)
C12B Si12 C12C 108.62(19)
C20A Si20 Si2 111.13(12)
C20A Si20 C20B 107.60(19)
C20C Si20 Si2 111.19(13)
C20C Si20 C20A 107.59(19)
C20C Si20 C20B 108.1(2)
C20B Si20 Si2 111.02(14)
C21B Si21 Si2 110.45(12)
C21A Si21 Si2 111.58(11)
C21A Si21 C21B 106.99(17)
C21A Si21 C21C 109.94(16)
C21C Si21 Si2 111.68(13)
C21C Si21 C21B 105.95(18)
C22A Si22 Si2 108.79(13)
C22A Si22 C22C 107.5(2)
C22C Si22 Si2 114.92(15)
C22B Si22 Si2 110.37(15)
C22B Si22 C22A 109.0(2)
C22B Si22 C22C 106.2(2)
N1 K1 C122 79.39(12)
N2 K1 N1 178.50(12)
N2 K1 C122 101.53(12)
O10 K1 N1 57.85(9)
O10 K1 N2 120.79(11)
O10 K1 C122 94.96(11)
O11 K1 N1 117.18(11)
O11 K1 N2 61.36(11)
O11 K1 O10 60.30(9)
O11 K1 O12 117.15(9)
O11 K1 O13 97.27(8)
O11 K1 O15 93.59(11)
O11 K1 C122 116.17(13)
O12 K1 N1 61.12(8)
O12 K1 N2 118.97(9)
O12 K1 O10 95.82(9)
O12 K1 O13 60.11(7)
O12 K1 O15 144.73(10)
O12 K1 C122 123.61(13)
O13 K1 N1 120.44(8)
O13 K1 N2 59.94(9)
O13 K1 O10 136.89(9)
O13 K1 C122 128.02(10)
O14 K1 N1 60.91(10)
O14 K1 N2 120.24(11)
O14 K1 O10 93.27(9)
O14 K1 O11 133.23(10)
O14 K1 O12 102.31(9)
O14 K1 O13 124.90(9)
O14 K1 O15 61.74(10)
O14 K1 C122 21.83(12)
O15 K1 N1 121.35(10)
O15 K1 N2 59.56(10)
O15 K1 O10 115.29(10)
O15 K1 O13 101.46(8)
O15 K1 C122 41.97(11)
C100 N1 K1 112.7(2)
C100 N1 C110 109.2(4)
C110 N1 K1 108.5(2)
C120 N1 K1 106.5(3)
C120 N1 C100 109.5(4)
C120 N1 C110 110.4(4)
C105 N2 K1 106.1(3)
C115 N2 K1 109.2(2)
C115 N2 C105 111.2(4)
C125 N2 K1 111.2(3)
C125 N2 C105 110.6(4)
C125 N2 C115 108.5(4)
C101 O10 K1 120.6(3)
C102 O10 K1 114.3(3)
C102 O10 C101 112.4(4)
C103 O11 K1 111.6(2)
C104 O11 K1 117.6(3)
C104 O11 C103 110.4(4)
C111 O12 K1 116.4(2)
C112 O12 K1 115.5(2)
C112 O12 C111 111.0(3)
C113 O13 K1 114.1(2)
C113 O13 C114 111.6(3)
C114 O13 K1 119.5(2)
C121 O14 K1 119.1(3)
C122 O14 K1 111.0(3)
C122 O14 C121 111.3(4)
C123 O15 K1 112.6(3)
C124 O15 K1 117.4(3)
C124 O15 C123 111.7(4)
N1 C100 C101 112.6(4)
O10 C101 C100 107.8(4)
O10 C102 C103 109.3(4)
O11 C103 C102 110.3(4)
O11 C104 C105 110.3(4)
N2 C105 C104 113.8(4)
N1 C110 C111 114.3(4)
O12 C111 C110 110.7(4)
O12 C112 C113 110.0(3)
O13 C113 C112 109.3(3)
O13 C114 C115 108.8(3)
N2 C115 C114 114.0(4)
N1 C120 C121 114.5(4)
O14 C121 C120 109.0(4)
O14 C122 K1 47.1(2)
O14 C122 C123 110.4(4)
C123 C122 K1 81.2(3)
O15 C123 C122 109.0(4)
O15 C124 C125 108.4(5)
N2 C125 C124 113.1(4)
N4 K2 N3 179.22(8)
O20 K2 N3 60.60(7)
O20 K2 N4 119.34(7)
O20 K2 O21 59.89(6)
O20 K2 O23 118.46(7)
O20 K2 O24 99.71(7)
O20 K2 O25 140.62(7)
O21 K2 N3 119.33(7)
O21 K2 N4 60.45(6)
O21 K2 O24 120.68(7)
O21 K2 O25 99.64(7)
O22 K2 N3 60.29(7)
O22 K2 N4 120.42(7)
O22 K2 O20 97.43(7)
O22 K2 O21 138.37(7)
O22 K2 O23 60.92(6)
O22 K2 O24 95.90(7)
O22 K2 O25 116.74(7)
O23 K2 N3 120.17(7)
O23 K2 N4 60.59(7)
O23 K2 O21 97.55(7)
O23 K2 O24 136.40(7)
O23 K2 O25 96.07(6)
O24 K2 N3 60.29(7)
O24 K2 N4 119.08(7)
O25 K2 N3 119.18(7)
O25 K2 N4 60.30(7)
O25 K2 O24 59.91(6)
C200 N3 K2 108.75(19)
C210 N3 K2 109.04(18)
C210 N3 C200 109.7(3)
C220 N3 K2 109.05(19)
C220 N3 C200 109.6(3)
C220 N3 C210 110.7(3)
C205 N4 K2 108.60(17)
C215 N4 K2 108.51(18)
C215 N4 C205 110.1(3)
C215 N4 C225 110.0(2)
C225 N4 K2 109.76(19)
C225 N4 C205 109.8(3)
C201 O20 K2 117.92(19)
C202 O20 K2 116.27(17)
C202 O20 C201 110.6(2)
C203 O21 K2 113.51(18)
C204 O21 K2 118.63(18)
C204 O21 C203 110.3(3)
C211 O22 K2 118.52(18)
C212 O22 K2 114.71(18)
C212 O22 C211 110.9(2)
C213 O23 K2 112.21(18)
C213 O23 C214 111.4(2)
C214 O23 K2 118.20(18)
C221 O24 K2 117.9(2)
C221 O24 C222 111.2(3)
C222 O24 K2 112.67(19)
C223 O25 K2 115.82(18)
C223 O25 C224 111.2(2)
C224 O25 K2 117.51(19)
N3 C200 C201 114.2(3)
O20 C201 C200 109.7(3)
O20 C202 C203 109.2(3)
O21 C203 C202 109.4(3)
O21 C204 C205 109.5(3)
N4 C205 C204 114.1(3)
N3 C210 C211 113.8(3)
O22 C211 C210 109.5(3)
O22 C212 C213 109.4(3)
O23 C213 C212 109.4(3)
O23 C214 C215 109.3(3)
N4 C215 C214 114.0(3)
N3 C220 C221 113.4(3)
O24 C221 C220 109.8(3)
O24 C222 C223 109.7(3)
O25 C223 C222 109.3(3)
O25 C224 C225 109.3(3)
N4 C225 C224 114.1(3)
C300 O300 C303 112.0(9)
C301 C300 O300 94.6(8)
C302 C301 C300 117.3(9)
C301 C302 C303 107.4(8)
C302 C303 O300 101.4(8)
C313 O310 C310 116.1(12)
C311 C310 O310 100.3(10)
C310 C311 C312 108.8(10)
C313 C312 C311 108.4(9)
O310 C313 C312 102.3(11)
C320 O320 C323 78.1(10)
C321 C320 O320 118.6(13)
C320 C321 C322 110.3(14)
C322 O330 C330 110.9(9)
C331 C330 O330 100.3(16)
C330 C331 C323 118.7(18)
C321 C322 C323 88.4(11)
O330 C322 C323 108.4(9)
C322 C323 O320 121.1(11)
C322 C323 C331 92.7(11)

loop_
_geom_bond_atom_site_label_1
_geom_bond_atom_site_label_2
_geom_bond_distance
Ge1 Ge3 2.5486(5)
Ge1 Ge4 2.5469(5)
Ge1 Ge5 2.6155(5)
Ge1 Ge8 2.5995(5)
Ge1 Si1 2.4098(9)
Ge2 Ge3 2.5415(5)
Ge2 Ge4 2.5528(5)
Ge2 Ge6 2.6005(5)
Ge2 Ge7 2.5986(5)
Ge2 Si2 2.4071(9)
Ge3 Ge5 2.6439(5)
Ge3 Ge6 2.6399(5)
Ge4 Ge7 2.6411(5)
Ge4 Ge8 2.6463(5)
Ge5 Ge6 2.7046(5)
Ge5 Ge8 2.8837(5)
Ge5 Ge9 2.5824(5)
Ge6 Ge7 2.8816(5)
Ge6 Ge9 2.5872(5)
Ge7 Ge8 2.7076(5)
Ge7 Ge9 2.5752(5)
Ge8 Ge9 2.5819(5)
Si1 Si10 2.3420(12)
Si1 Si11 2.3430(13)
Si1 Si12 2.3473(13)
Si2 Si20 2.3431(12)
Si2 Si21 2.3429(12)
Si2 Si22 2.3383(13)
Si10 C10A 1.867(4)
Si10 C10C 1.890(4)
Si10 C10B 1.868(4)
Si11 C11A 1.868(4)
Si11 C11C 1.869(4)
Si11 C11B 1.884(4)
Si12 C12A 1.873(4)
Si12 C12C 1.876(4)
Si12 C12B 1.875(4)
Si20 C20A 1.868(3)
Si20 C20C 1.867(4)
Si20 C20B 1.875(4)
Si21 C21B 1.887(4)
Si21 C21A 1.865(3)
Si21 C21C 1.866(3)
Si22 C22A 1.875(4)
Si22 C22C 1.877(4)
Si22 C22B 1.869(4)
K1 N1 3.014(3)
K1 N2 2.997(3)
K1 O10 2.854(3)
K1 O11 2.777(3)
K1 O12 2.799(3)
K1 O13 2.844(2)
K1 O14 2.777(3)
K1 O15 2.819(3)
K1 C122 3.537(5)
N1 C100 1.451(6)
N1 C110 1.468(5)
N1 C120 1.441(6)
N2 C105 1.478(7)
N2 C115 1.469(6)
N2 C125 1.464(6)
O10 C101 1.411(6)
O10 C102 1.410(6)
O11 C103 1.425(6)
O11 C104 1.402(6)
O12 C111 1.426(5)
O12 C112 1.414(4)
O13 C113 1.415(4)
O13 C114 1.423(4)
O14 C121 1.434(5)
O14 C122 1.410(6)
O15 C123 1.432(6)
O15 C124 1.419(6)
C100 C101 1.505(7)
C102 C103 1.457(8)
C104 C105 1.483(7)
C110 C111 1.495(6)
C112 C113 1.494(5)
C114 C115 1.506(6)
C120 C121 1.505(7)
C122 C123 1.482(7)
C124 C125 1.504(8)
K2 N3 3.009(3)
K2 N4 3.002(3)
K2 O20 2.815(2)
K2 O21 2.827(2)
K2 O22 2.796(2)
K2 O23 2.826(2)
K2 O24 2.856(2)
K2 O25 2.837(2)
N3 C200 1.480(4)
N3 C210 1.470(4)
N3 C220 1.468(4)
N4 C205 1.472(4)
N4 C215 1.468(4)
N4 C225 1.471(4)
O20 C201 1.420(4)
O20 C202 1.417(4)
O21 C203 1.426(4)
O21 C204 1.421(4)
O22 C211 1.420(4)
O22 C212 1.419(4)
O23 C213 1.420(4)
O23 C214 1.425(4)
O24 C221 1.417(4)
O24 C222 1.425(4)
O25 C223 1.416(4)
O25 C224 1.435(4)
C200 C201 1.497(5)
C202 C203 1.487(5)
C204 C205 1.502(5)
C210 C211 1.494(5)
C212 C213 1.497(4)
C214 C215 1.507(5)
C220 C221 1.516(5)
C222 C223 1.495(5)
C224 C225 1.495(5)
O300 C300 1.462(14)
O300 C303 1.504(11)
C300 C301 1.432(8)
C301 C302 1.366(10)
C302 C303 1.409(11)
O310 C310 1.428(19)
O310 C313 1.368(14)
C310 C311 1.394(13)
C311 C312 1.450(12)
C312 C313 1.416(13)
O320 C320 1.416(14)
O320 C323 1.479(14)
C320 C321 1.306(14)
C321 C322 1.394(13)
O330 C330 1.394(14)
O330 C322 1.314(12)
C330 C331 1.14(2)
C331 C323 1.48(2)
C322 C323 1.429(11)
